data_1535308
loop_
_publ_author_name
'Sykora, R.E.'
'Albrecht-Schmitt, T.E.'

_publ_section_title
;
 Hydrothermal synthesis and crystal structure of Cs6 ((U O2)4 (W5 O21) (O
 H)2 (H2 O)2): a new polar uranyl tungstate
;
_journal_name_full 'Journal of Solid State Chemistry'
_journal_page_first 3729
_journal_page_last 3734
_journal_volume 177
_journal_year 2004
_chemical_formula_sum 'Cs6 H6 O33 U4 W5'
_chemical_name_systematic 'Cs6 ((U O2)4 (W5 O21) (O H)2 (H2 O)2)'
_space_group_IT_number 108
_symmetry_space_group_name_Hall 'I 4 -2c'
_symmetry_space_group_name_H-M 'I 4 c m'
_cell_angle_alpha 90
_cell_angle_beta 90
_cell_angle_gamma 90
_cell_formula_units_Z 4
_cell_length_a 15.9593
_cell_length_b 15.9593
_cell_length_c 14.2149
_cell_volume 3620.524
_citation_journal_id_ASTM JSSCBI
_cod_data_source_file Sykora_JSSCBI_2004_1633.cif
_cod_data_source_block H6Cs6O33U4W5
_cod_original_formula_sum 'H6 Cs6 O33 U4 W5'
_cod_database_code 1535308

loop_
_symmetry_equiv_pos_as_xyz
x,y,z
-y,x,z
-x,-y,z
y,-x,z
-x,y,z+1/2
-y,-x,z+1/2
x,-y,z+1/2
y,x,z+1/2
x+1/2,y+1/2,z+1/2
-y+1/2,x+1/2,z+1/2
-x+1/2,-y+1/2,z+1/2
y+1/2,-x+1/2,z+1/2
-x+1/2,y+1/2,z+1
-y+1/2,-x+1/2,z+1
x+1/2,-y+1/2,z+1
y+1/2,x+1/2,z+1

loop_
_atom_site_label
_atom_site_type_symbol
_atom_site_fract_x
_atom_site_fract_y
_atom_site_fract_z
_atom_site_occupancy
_atom_site_U_iso_or_equiv
Cs3 Cs+1 0.0969 0.4031 0.0629 0.284 0.0
O11 O-2 0.5082 0.3189 0.1781 1 0.0
Cs1 Cs+1 0.36282 0.33692 0.04284 1 0.0
O8 O-2 0.2634 0.2366 0.4202 1 0.0
O6 O-2 0.3722 0.1278 0.3995 1 0.0
O5 O-2 0.3634 0.1366 0.1075 1 0.0
Cs2 Cs+1 0.57037 0.07037 0.4187 0.5 0.0
W1 W+6 0.5 0.5 0.37283 1 0.0
O1 O-2 0.4239 0.5831 0.3335 1 0.0
W2 W+6 0.36591 0.13409 0.22803 1 0.0
O4 O-2 0.353 0.2553 0.2605 1 0.0
O10 O-2 0.4751 0.2742 0.4231 1 0.0
W3 W+6 0.22813 0.27187 0.2894 1 0.0
O7 O-2 0.2449 0.3798 0.3225 1 0.0
U1 U+6 0.49053 0.29542 0.3002 1 0.0
O2 O-2 0.5 0.5 0.4948 1 0.0
Cs4 Cs+1 0.0891 0.4109 0.1182 0.216 0.0
O9 O-2 0.2104 0.2896 0.1632 1 0.0
O3 O-2 0.4753 0.1535 0.2554 1 0.0
